data_7706494
loop_
_publ_author_name
'Ouellette, Erik T.'
'Carpentier, Ambre'
'Joseph Brackbill, I.'
'Lohrey, Trevor D.'
'Douair, Iskander'
'Maron, Laurent'
'Bergman, Robert G.'
'Arnold, John'

_publ_section_title
;
 \s or \p? Bonding interactions in a series of rhenium metallotetrylenes.
;
_journal_issue 6
_journal_name_full 'Dalton transactions (Cambridge, England : 2003)'
_journal_page_first 2083
_journal_page_last 2092
_journal_paper_doi 10.1039/d1dt00129a
_journal_volume 50
_journal_year 2021
_chemical_formula_moiety '4(C49 H69 N4 Re Sn), 3(C5 H12)'
_chemical_formula_sum 'C211 H312 N16 Re4 Sn4'
_chemical_formula_weight 4292.31
_chemical_name_systematic Re(Sn[PhC(NtBu)2])(\h5-Cp)(BDI)
_chemical_properties_physical Air-sensitive
_chemical_temperature_decomposition 110
_space_group_crystal_system triclinic
_space_group_IT_number 2
_space_group_name_Hall '-P 1'
_space_group_name_H-M_alt 'P -1'
_atom_sites_solution_hydrogens geom
_atom_sites_solution_primary iterative
_atom_sites_solution_secondary difmap
_audit_creation_date 2020-03-04
_audit_creation_method
;
Olex2 1.2
(compiled 2018.05.29 svn.r3508 for OlexSys, GUI svn.r5506)
;
_audit_update_record
;
2020-12-08 deposited with the CCDC.	2021-01-22 downloaded from the CCDC.
;
_cell_angle_alpha 65.925(2)
_cell_angle_beta 78.503(2)
_cell_angle_gamma 88.700(2)
_cell_formula_units_Z 1
_cell_length_a 11.8518(5)
_cell_length_b 19.5560(9)
_cell_length_c 23.6281(11)
_cell_measurement_reflns_used 9370
_cell_measurement_temperature 100
_cell_measurement_theta_max 27.096
_cell_measurement_theta_min 1.979
_cell_volume 4889.1(4)
_computing_cell_refinement 'SAINT V8.38A Bruker, Madison WI'
_computing_data_collection 'Bruker APEX3 Bruker, Madison WI'
_computing_data_reduction 'SAINT V8.38A Bruker, Madison WI'
_computing_molecular_graphics 'Olex2 (Dolomanov et al., 2009)'
_computing_publication_material 'Olex2 (Dolomanov et al., 2009)'
_computing_structure_refinement 'SHELXL-2014/7 (Sheldrick, 2014)'
_computing_structure_solution 'ShelXT (Sheldrick, 2015)'
_diffrn_ambient_temperature 100.15
_diffrn_detector_area_resol_mean 10.42
_diffrn_measured_fraction_theta_full 0.999
_diffrn_measured_fraction_theta_max 0.999
_diffrn_measurement_device_type 'Bruker D8 with PHOTON-II CPAD detector'
_diffrn_measurement_method '\f and \w shutterless scans'
_diffrn_radiation_monochromator 'silicon 111'
_diffrn_radiation_type synchrotron
_diffrn_radiation_wavelength 0.7288
_diffrn_reflns_av_R_equivalents 0.0790
_diffrn_reflns_av_unetI/netI 0.0807
_diffrn_reflns_Laue_measured_fraction_full 0.999
_diffrn_reflns_Laue_measured_fraction_max 0.999
_diffrn_reflns_limit_h_max 14
_diffrn_reflns_limit_h_min -14
_diffrn_reflns_limit_k_max 24
_diffrn_reflns_limit_k_min -24
_diffrn_reflns_limit_l_max 29
_diffrn_reflns_limit_l_min -29
_diffrn_reflns_number 66753
_diffrn_reflns_point_group_measured_fraction_full 0.999
_diffrn_reflns_point_group_measured_fraction_max 0.999
_diffrn_reflns_theta_full 25.930
_diffrn_reflns_theta_max 27.096
_diffrn_reflns_theta_min 1.979
_diffrn_source 'Advanced Light Source, station 12.2.1'
_diffrn_standards_number 0
_exptl_absorpt_coefficient_mu 3.198
_exptl_absorpt_correction_T_max 0.7410
_exptl_absorpt_correction_T_min 0.6404
_exptl_absorpt_correction_type multi-scan
_exptl_absorpt_process_details SADABS
_exptl_crystal_colour maroon
_exptl_crystal_colour_primary maroon
_exptl_crystal_density_diffrn 1.458
_exptl_crystal_description rod
_exptl_crystal_F_000 2190
_exptl_crystal_recrystallization_method 'Re-crystallisation from solvent: pentane'
_exptl_crystal_size_max 0.100
_exptl_crystal_size_mid 0.025
_exptl_crystal_size_min 0.025
_refine_diff_density_max 1.927
_refine_diff_density_min -1.394
_refine_diff_density_rms 0.210
_refine_ls_extinction_method none
_refine_ls_goodness_of_fit_ref 0.993
_refine_ls_hydrogen_treatment constr
_refine_ls_matrix_type full
_refine_ls_number_parameters 1117
_refine_ls_number_reflns 20001
_refine_ls_number_restraints 21
_refine_ls_restrained_S_all 0.992
_refine_ls_R_factor_all 0.0517
_refine_ls_R_factor_gt 0.0446
_refine_ls_shift/su_max 0.004
_refine_ls_shift/su_mean 0.000
_refine_ls_structure_factor_coef Fsqd
_refine_ls_weighting_details 'w=1/[\s^2^(Fo^2^)+(0.0659P)^2^] where P=(Fo^2^+2Fc^2^)/3'
_refine_ls_weighting_scheme calc
_refine_ls_wR_factor_gt 0.1147
_refine_ls_wR_factor_ref 0.1209
_reflns_Friedel_coverage 0.000
_reflns_number_gt 17183
_reflns_number_total 20001
_reflns_threshold_expression 'I > 2\s(I)'
_cod_data_source_file d1dt00129a2.cif
_cod_data_source_block 4_ReSn
_cod_depositor_comments
;
The following automatic conversions were performed:

data name '_chemical_melting_point' was changed to
'_chemical_temperature_decomposition' since the value had been '110
(decomp)'. The value '110 (decomp)' was changed to '110'.

Automatic conversion script
Id: cif_fix_values 7556 2019-12-06 15:28:31Z antanas 

 Adding full bibliography for 7706490--7706495.cif.
;
_cod_database_code 7706494
_shelx_shelxl_version_number 2014/7
_shelx_space_group_comment
;
The symmetry employed for this shelxl refinement is uniquely defined
by the following loop, which should always be used as a source of
symmetry information in preference to the above space-group names.
They are only intended as comments.
;
_shelx_estimated_absorpt_t_max 0.924
_shelx_estimated_absorpt_t_min 0.740
_olex2_refinement_description
;
1. Fixed Uiso
 At 1.2 times of:
  All C(H) groups, All C(H,H) groups
 At 1.5 times of:
  All C(H,H,H) groups
2. Rigid body (RIGU) restrains
 C1A, C2A, C3A, C4A, C5A
 with sigma for 1-2 distances of 0.001 and sigma for 1-3 distances of 0.001
3. Others
 Fixed Sof: C1A(0.5) H1AA(0.5) H1AB(0.5) H1AC(0.5) C2A(0.5) H2AA(0.5)
 H2AB(0.5) C4A(0.5) H4AA(0.5) H4AB(0.5) C5A(0.5) H5AA(0.5) H5AB(0.5) H5AC(0.5)
 C3A(0.5) H3AA(0.5) H3AB(0.5)
4.a Ternary CH refined with riding coordinates:
 C17(H17), C20(H20), C29(H29), C32(H32), C66(H66), C69(H69), C78(H78), C81(H81)
4.b Secondary CH2 refined with riding coordinates:
 C2A(H2AA,H2AB), C4A(H4AA,H4AB), C100(H10D,H10E), C101(H10F,H10G), C102(H10H,
 H10I), C3A(H3AA,H3AB)
4.c Aromatic/amide H refined with riding coordinates:
 C1(H1), C2(H2), C3(H3), C4(H4), C5(H5), C8(H8), C13(H13), C14(H14), C15(H15),
 C25(H25), C26(H26), C27(H27), C37(H37), C38(H38), C39(H39), C40(H40), C41(H41),
  C50(H50), C51(H51), C52(H52), C53(H53), C54(H54), C57(H57), C62(H62),
 C63(H63), C64(H64), C74(H74), C75(H75), C76(H76), C86(H86), C87(H87), C88(H88),
  C89(H89), C90(H90)
4.d Idealised Me refined as rotating group:
 C6(H6A,H6B,H6C), C10(H10A,H10B,H10C), C18(H18A,H18B,H18C), C19(H19A,H19B,
 H19C), C21(H21A,H21B,H21C), C22(H22A,H22B,H22C), C30(H30A,H30B,H30C), C31(H31A,
 H31B,H31C), C33(H33A,H33B,H33C), C34(H34A,H34B,H34C), C43(H43A,H43B,H43C),
 C44(H44A,H44B,H44C), C45(H45A,H45B,H45C), C47(H47A,H47B,H47C), C48(H48A,H48B,
 H48C), C49(H49A,H49B,H49C), C55(H55A,H55B,H55C), C59(H59A,H59B,H59C), C67(H67A,
 H67B,H67C), C68(H68A,H68B,H68C), C70(H70A,H70B,H70C), C71(H71A,H71B,H71C),
 C79(H79A,H79B,H79C), C80(H80A,H80B,H80C), C82(H82A,H82B,H82C), C83(H83A,H83B,
 H83C), C92(H92A,H92B,H92C), C93(H93A,H93B,H93C), C94(H94A,H94B,H94C), C96(H96A,
 H96B,H96C), C97(H97A,H97B,H97C), C98(H98A,H98B,H98C), C1A(H1AA,H1AB,H1AC),
 C99(H99A,H99B,H99C), C103(H10J,H10K,H10L), C5A(H5AA,H5AB,H5AC)
;
_olex2_submission_special_instructions 'No special instructions were received'

loop_
_space_group_symop_operation_xyz
'x, y, z'
'-x, -y, -z'

loop_
_atom_site_label
_atom_site_type_symbol
_atom_site_fract_x
_atom_site_fract_y
_atom_site_fract_z
_atom_site_U_iso_or_equiv
_atom_site_adp_type
_atom_site_occupancy
_atom_site_site_symmetry_order
_atom_site_calc_flag
_atom_site_refinement_flags_posn
_atom_site_refinement_flags_adp
_atom_site_refinement_flags_occupancy
_atom_site_disorder_assembly
_atom_site_disorder_group
Re1 Re 0.71572(2) 0.55067(2) 0.15716(2) 0.01197(6) Uani 1 1 d . . . . .
Sn1 Sn 0.77836(3) 0.69042(2) 0.05975(2) 0.01369(8) Uani 1 1 d . . . . .
N1 N 0.5548(3) 0.59079(19) 0.16219(16) 0.0129(8) Uani 1 1 d . . . . .
N2 N 0.7423(3) 0.5912(2) 0.22174(17) 0.0151(8) Uani 1 1 d . . . . .
N3 N 0.9118(3) 0.7806(2) 0.04822(17) 0.0153(8) Uani 1 1 d . . . . .
N4 N 0.9414(3) 0.7197(2) -0.01417(17) 0.0154(8) Uani 1 1 d . . . . .
C1 C 0.8568(4) 0.5086(2) 0.1003(2) 0.0176(10) Uani 1 1 d . . . . .
H1 H 0.9184 0.5402 0.0684 0.021 Uiso 1 1 calc R . . . .
C2 C 0.7461(4) 0.4934(3) 0.0903(2) 0.0205(11) Uani 1 1 d . . . . .
H2 H 0.7226 0.5120 0.0508 0.025 Uiso 1 1 calc R . . . .
C3 C 0.6781(4) 0.4457(3) 0.1497(2) 0.0219(11) Uani 1 1 d . . . . .
H3 H 0.6008 0.4268 0.1575 0.026 Uiso 1 1 calc R . . . .
C4 C 0.7487(4) 0.4313(2) 0.1965(2) 0.0233(11) Uani 1 1 d . . . . .
H4 H 0.7253 0.4017 0.2407 0.028 Uiso 1 1 calc R . . . .
C5 C 0.8592(4) 0.4694(3) 0.1645(2) 0.0219(11) Uani 1 1 d . . . . .
H5 H 0.9232 0.4683 0.1835 0.026 Uiso 1 1 calc R . . . .
C6 C 0.4058(4) 0.6781(3) 0.1736(2) 0.0236(11) Uani 1 1 d . . . . .
H6A H 0.4090 0.7086 0.1284 0.035 Uiso 1 1 calc GR . . . .
H6B H 0.3887 0.7097 0.1971 0.035 Uiso 1 1 calc GR . . . .
H6C H 0.3451 0.6376 0.1895 0.035 Uiso 1 1 calc GR . . . .
C7 C 0.5204(4) 0.6449(2) 0.1824(2) 0.0141(9) Uani 1 1 d . . . . .
C8 C 0.5877(4) 0.6732(2) 0.2115(2) 0.0148(9) Uani 1 1 d . . . . .
H8 H 0.5641 0.7181 0.2154 0.018 Uiso 1 1 calc R . . . .
C9 C 0.6855(4) 0.6437(2) 0.2355(2) 0.0162(10) Uani 1 1 d . . . . .
C10 C 0.7232(4) 0.6738(3) 0.2784(2) 0.0201(10) Uani 1 1 d . . . . .
H10A H 0.6764 0.6484 0.3213 0.030 Uiso 1 1 calc GR . . . .
H10B H 0.7132 0.7278 0.2626 0.030 Uiso 1 1 calc GR . . . .
H10C H 0.8046 0.6649 0.2793 0.030 Uiso 1 1 calc GR . . . .
C11 C 0.4660(4) 0.5553(2) 0.1461(2) 0.0152(9) Uani 1 1 d . . . . .
C12 C 0.4056(4) 0.4885(3) 0.1938(2) 0.0185(10) Uani 1 1 d . . . . .
C13 C 0.3251(4) 0.4536(3) 0.1783(2) 0.0246(11) Uani 1 1 d . . . . .
H13 H 0.2832 0.4094 0.2102 0.030 Uiso 1 1 calc R . . . .
C14 C 0.3023(4) 0.4806(3) 0.1177(3) 0.0281(12) Uani 1 1 d . . . . .
H14 H 0.2477 0.4544 0.1080 0.034 Uiso 1 1 calc R . . . .
C15 C 0.3605(4) 0.5459(3) 0.0722(2) 0.0239(11) Uani 1 1 d . . . . .
H15 H 0.3452 0.5651 0.0307 0.029 Uiso 1 1 calc R . . . .
C16 C 0.4412(4) 0.5845(3) 0.0855(2) 0.0180(10) Uani 1 1 d . . . . .
C17 C 0.4978(4) 0.6587(3) 0.0332(2) 0.0209(11) Uani 1 1 d . . . . .
H17 H 0.5459 0.6823 0.0516 0.025 Uiso 1 1 calc R . . . .
C18 C 0.4071(4) 0.7131(3) 0.0069(3) 0.0309(13) Uani 1 1 d . . . . .
H18A H 0.3601 0.6914 -0.0122 0.046 Uiso 1 1 calc GR . . . .
H18B H 0.4457 0.7608 -0.0254 0.046 Uiso 1 1 calc GR . . . .
H18C H 0.3573 0.7220 0.0413 0.046 Uiso 1 1 calc GR . . . .
C19 C 0.5764(4) 0.6452(3) -0.0202(2) 0.0272(12) Uani 1 1 d . . . . .
H19A H 0.6361 0.6120 -0.0034 0.041 Uiso 1 1 calc GR . . . .
H19B H 0.6130 0.6932 -0.0530 0.041 Uiso 1 1 calc GR . . . .
H19C H 0.5308 0.6218 -0.0386 0.041 Uiso 1 1 calc GR . . . .
C20 C 0.4269(4) 0.4556(3) 0.2608(2) 0.0197(10) Uani 1 1 d . . . . .
H20 H 0.5107 0.4658 0.2577 0.024 Uiso 1 1 calc R . . . .
C21 C 0.3589(4) 0.4930(3) 0.3015(2) 0.0266(12) Uani 1 1 d . . . . .
H21A H 0.3797 0.5471 0.2814 0.040 Uiso 1 1 calc GR . . . .
H21B H 0.3774 0.4715 0.3437 0.040 Uiso 1 1 calc GR . . . .
H21C H 0.2760 0.4843 0.3054 0.040 Uiso 1 1 calc GR . . . .
C22 C 0.4013(5) 0.3705(3) 0.2946(2) 0.0320(13) Uani 1 1 d . . . . .
H22A H 0.3183 0.3587 0.3020 0.048 Uiso 1 1 calc GR . . . .
H22B H 0.4258 0.3516 0.3352 0.048 Uiso 1 1 calc GR . . . .
H22C H 0.4433 0.3467 0.2681 0.048 Uiso 1 1 calc GR . . . .
C23 C 0.8240(4) 0.5515(3) 0.2604(2) 0.0188(10) Uani 1 1 d . . . . .
C24 C 0.9443(4) 0.5690(3) 0.2366(2) 0.0213(11) Uani 1 1 d . . . . .
C25 C 1.0198(5) 0.5223(3) 0.2711(3) 0.0279(12) Uani 1 1 d . . . . .
H25 H 1.1005 0.5332 0.2551 0.033 Uiso 1 1 calc R . . . .
C26 C 0.9817(5) 0.4612(3) 0.3271(3) 0.0321(13) Uani 1 1 d . . . . .
H26 H 1.0347 0.4286 0.3484 0.038 Uiso 1 1 calc R . . . .
C27 C 0.8645(5) 0.4482(3) 0.3520(3) 0.0313(13) Uani 1 1 d . . . . .
H27 H 0.8380 0.4080 0.3922 0.038 Uiso 1 1 calc R . . . .
C28 C 0.7835(5) 0.4921(3) 0.3199(2) 0.0221(11) Uani 1 1 d . . . . .
C29 C 0.6572(5) 0.4763(3) 0.3534(2) 0.0261(12) Uani 1 1 d . . . . .
H29 H 0.6103 0.5095 0.3233 0.031 Uiso 1 1 calc R . . . .
C30 C 0.6361(6) 0.4939(3) 0.4122(3) 0.0423(15) Uani 1 1 d . . . . .
H30A H 0.6703 0.4562 0.4452 0.063 Uiso 1 1 calc GR . . . .
H30B H 0.5529 0.4930 0.4280 0.063 Uiso 1 1 calc GR . . . .
H30C H 0.6716 0.5438 0.4008 0.063 Uiso 1 1 calc GR . . . .
C31 C 0.6130(5) 0.3956(3) 0.3748(2) 0.0316(13) Uani 1 1 d . . . . .
H31A H 0.6179 0.3841 0.3378 0.047 Uiso 1 1 calc GR . . . .
H31B H 0.5325 0.3887 0.3976 0.047 Uiso 1 1 calc GR . . . .
H31C H 0.6601 0.3620 0.4029 0.047 Uiso 1 1 calc GR . . . .
C32 C 0.9944(4) 0.6374(3) 0.1771(2) 0.0201(10) Uani 1 1 d . . . . .
H32 H 0.9292 0.6635 0.1578 0.024 Uiso 1 1 calc R . . . .
C33 C 1.0770(5) 0.6190(3) 0.1275(3) 0.0310(12) Uani 1 1 d . . . . .
H33A H 1.1438 0.5957 0.1447 0.046 Uiso 1 1 calc GR . . . .
H33B H 1.1031 0.6653 0.0895 0.046 Uiso 1 1 calc GR . . . .
H33C H 1.0372 0.5842 0.1165 0.046 Uiso 1 1 calc GR . . . .
C34 C 1.0583(5) 0.6915(3) 0.1935(3) 0.0295(12) Uani 1 1 d . . . . .
H34A H 1.0066 0.7032 0.2259 0.044 Uiso 1 1 calc GR . . . .
H34B H 1.0833 0.7379 0.1554 0.044 Uiso 1 1 calc GR . . . .
H34C H 1.1259 0.6683 0.2099 0.044 Uiso 1 1 calc GR . . . .
C35 C 0.9717(4) 0.7803(2) -0.0061(2) 0.0151(9) Uani 1 1 d . . . . .
C36 C 1.0608(4) 0.8400(3) -0.0512(2) 0.0183(10) Uani 1 1 d . . . . .
C37 C 1.0318(4) 0.9020(3) -0.1012(2) 0.0215(11) Uani 1 1 d . . . . .
H37 H 0.9546 0.9054 -0.1073 0.026 Uiso 1 1 calc R . . . .
C38 C 1.1149(5) 0.9585(3) -0.1419(3) 0.0336(13) Uani 1 1 d . . . . .
H38 H 1.0947 1.0006 -0.1757 0.040 Uiso 1 1 calc R . . . .
C39 C 1.2263(5) 0.9535(3) -0.1333(3) 0.0368(14) Uani 1 1 d . . . . .
H39 H 1.2829 0.9926 -0.1610 0.044 Uiso 1 1 calc R . . . .
C40 C 1.2572(4) 0.8925(3) -0.0850(3) 0.0316(13) Uani 1 1 d . . . . .
H40 H 1.3349 0.8892 -0.0799 0.038 Uiso 1 1 calc R . . . .
C41 C 1.1742(4) 0.8355(3) -0.0437(2) 0.0223(11) Uani 1 1 d . . . . .
H41 H 1.1954 0.7934 -0.0103 0.027 Uiso 1 1 calc R . . . .
C42 C 0.8934(4) 0.8481(2) 0.0624(2) 0.0175(10) Uani 1 1 d . . . . .
C43 C 0.8289(4) 0.8186(3) 0.1316(2) 0.0229(11) Uani 1 1 d . . . . .
H43A H 0.7564 0.7915 0.1368 0.034 Uiso 1 1 calc GR . . . .
H43B H 0.8122 0.8608 0.1435 0.034 Uiso 1 1 calc GR . . . .
H43C H 0.8768 0.7846 0.1589 0.034 Uiso 1 1 calc GR . . . .
C44 C 0.8171(4) 0.9017(3) 0.0217(2) 0.0244(11) Uani 1 1 d . . . . .
H44A H 0.8580 0.9233 -0.0227 0.037 Uiso 1 1 calc GR . . . .
H44B H 0.7984 0.9420 0.0359 0.037 Uiso 1 1 calc GR . . . .
H44C H 0.7457 0.8742 0.0258 0.037 Uiso 1 1 calc GR . . . .
C45 C 1.0051(4) 0.8910(3) 0.0567(2) 0.0221(11) Uani 1 1 d . . . . .
H45A H 1.0593 0.8553 0.0769 0.033 Uiso 1 1 calc GR . . . .
H45B H 0.9873 0.9252 0.0777 0.033 Uiso 1 1 calc GR . . . .
H45C H 1.0398 0.9200 0.0118 0.033 Uiso 1 1 calc GR . . . .
C46 C 0.9994(4) 0.6921(3) -0.0619(2) 0.0177(10) Uani 1 1 d . . . . .
C47 C 0.9095(4) 0.6409(3) -0.0662(2) 0.0241(11) Uani 1 1 d . . . . .
H47A H 0.8802 0.6011 -0.0241 0.036 Uiso 1 1 calc GR . . . .
H47B H 0.9449 0.6185 -0.0952 0.036 Uiso 1 1 calc GR . . . .
H47C H 0.8457 0.6703 -0.0821 0.036 Uiso 1 1 calc GR . . . .
C48 C 1.0408(4) 0.7540(3) -0.1293(2) 0.0235(11) Uani 1 1 d . . . . .
H48A H 0.9774 0.7859 -0.1419 0.035 Uiso 1 1 calc GR . . . .
H48B H 1.0657 0.7308 -0.1591 0.035 Uiso 1 1 calc GR . . . .
H48C H 1.1056 0.7845 -0.1297 0.035 Uiso 1 1 calc GR . . . .
C49 C 1.1029(4) 0.6493(3) -0.0406(2) 0.0232(11) Uani 1 1 d . . . . .
H49A H 1.1598 0.6835 -0.0388 0.035 Uiso 1 1 calc GR . . . .
H49B H 1.1377 0.6284 -0.0709 0.035 Uiso 1 1 calc GR . . . .
H49C H 1.0778 0.6085 0.0014 0.035 Uiso 1 1 calc GR . . . .
Re2 Re 0.09713(2) 0.84196(2) 0.41072(2) 0.01041(6) Uani 1 1 d . . . . .
Sn2 Sn 0.14915(3) 0.98997(2) 0.32746(2) 0.01252(8) Uani 1 1 d . . . . .
N5 N 0.1794(3) 0.80390(19) 0.34491(17) 0.0122(8) Uani 1 1 d . . . . .
N6 N -0.0494(3) 0.84832(18) 0.37493(16) 0.0098(7) Uani 1 1 d . . . . .
N7 N 0.3057(3) 1.0413(2) 0.24675(16) 0.0130(8) Uani 1 1 d . . . . .
N8 N 0.2838(3) 1.0654(2) 0.33235(17) 0.0142(8) Uani 1 1 d . . . . .
C50 C 0.0758(4) 0.8810(3) 0.4897(2) 0.0165(10) Uani 1 1 d . . . . .
H50 H 0.0389 0.9250 0.4887 0.020 Uiso 1 1 calc R . . . .
C51 C 0.1962(4) 0.8757(3) 0.4690(2) 0.0181(10) Uani 1 1 d . . . . .
H51 H 0.2527 0.9166 0.4510 0.022 Uiso 1 1 calc R . . . .
C52 C 0.2187(4) 0.8014(3) 0.4792(2) 0.0200(10) Uani 1 1 d . . . . .
H52 H 0.2918 0.7827 0.4707 0.024 Uiso 1 1 calc R . . . .
C53 C 0.1101(4) 0.7596(3) 0.5048(2) 0.0213(11) Uani 1 1 d . . . . .
H53 H 0.0979 0.7075 0.5154 0.026 Uiso 1 1 calc R . . . .
C54 C 0.0221(4) 0.8087(3) 0.51186(19) 0.0170(10) Uani 1 1 d . . . . .
H54 H -0.0579 0.7950 0.5285 0.020 Uiso 1 1 calc R . . . .
C55 C 0.2293(4) 0.7922(3) 0.2424(2) 0.0208(10) Uani 1 1 d . . . . .
H55A H 0.3051 0.8185 0.2315 0.031 Uiso 1 1 calc GR . . . .
H55B H 0.1974 0.8070 0.2042 0.031 Uiso 1 1 calc GR . . . .
H55C H 0.2372 0.7379 0.2602 0.031 Uiso 1 1 calc GR . . . .
C56 C 0.1487(4) 0.8127(2) 0.2910(2) 0.0145(9) Uani 1 1 d . . . . .
C57 C 0.0421(4) 0.8383(2) 0.2775(2) 0.0134(9) Uani 1 1 d . . . . .
H57 H 0.0341 0.8508 0.2352 0.016 Uiso 1 1 calc R . . . .
C58 C -0.0548(4) 0.8479(2) 0.3180(2) 0.0121(9) Uani 1 1 d . . . . .
C59 C -0.1678(4) 0.8559(3) 0.2967(2) 0.0181(10) Uani 1 1 d . . . . .
H59A H -0.2250 0.8173 0.3291 0.027 Uiso 1 1 calc GR . . . .
H59B H -0.1570 0.8498 0.2568 0.027 Uiso 1 1 calc GR . . . .
H59C H -0.1950 0.9057 0.2903 0.027 Uiso 1 1 calc GR . . . .
C60 C 0.2739(4) 0.7565(2) 0.3615(2) 0.0158(10) Uani 1 1 d . . . . .
C61 C 0.2481(4) 0.6779(2) 0.3953(2) 0.0177(10) Uani 1 1 d . . . . .
C62 C 0.3376(5) 0.6329(3) 0.4143(3) 0.0297(13) Uani 1 1 d . . . . .
H62 H 0.3220 0.5801 0.4362 0.036 Uiso 1 1 calc R . . . .
C63 C 0.4485(5) 0.6627(3) 0.4024(3) 0.0376(15) Uani 1 1 d . . . . .
H63 H 0.5073 0.6309 0.4179 0.045 Uiso 1 1 calc R . . . .
C64 C 0.4738(4) 0.7383(3) 0.3681(3) 0.0281(12) Uani 1 1 d . . . . .
H64 H 0.5507 0.7584 0.3594 0.034 Uiso 1 1 calc R . . . .
C65 C 0.3884(4) 0.7865(3) 0.3456(2) 0.0183(10) Uani 1 1 d . . . . .
C66 C 0.4240(4) 0.8686(3) 0.3058(2) 0.0184(10) Uani 1 1 d . . . . .
H66 H 0.3544 0.8946 0.2919 0.022 Uiso 1 1 calc R . . . .
C67 C 0.5154(4) 0.8796(3) 0.2466(2) 0.0251(11) Uani 1 1 d . . . . .
H67A H 0.5855 0.8561 0.2592 0.038 Uiso 1 1 calc GR . . . .
H67B H 0.5332 0.9334 0.2204 0.038 Uiso 1 1 calc GR . . . .
H67C H 0.4860 0.8563 0.2222 0.038 Uiso 1 1 calc GR . . . .
C68 C 0.4689(4) 0.9047(3) 0.3438(3) 0.0261(11) Uani 1 1 d . . . . .
H68A H 0.4089 0.8992 0.3808 0.039 Uiso 1 1 calc GR . . . .
H68B H 0.4893 0.9581 0.3172 0.039 Uiso 1 1 calc GR . . . .
H68C H 0.5373 0.8800 0.3579 0.039 Uiso 1 1 calc GR . . . .
C69 C 0.1281(4) 0.6415(3) 0.4107(2) 0.0196(10) Uani 1 1 d . . . . .
H69 H 0.0720 0.6815 0.4052 0.024 Uiso 1 1 calc R . . . .
C70 C 0.1152(5) 0.6047(3) 0.3667(3) 0.0375(14) Uani 1 1 d . . . . .
H70A H 0.1243 0.6431 0.3232 0.056 Uiso 1 1 calc GR . . . .
H70B H 0.0386 0.5786 0.3801 0.056 Uiso 1 1 calc GR . . . .
H70C H 0.1744 0.5685 0.3683 0.056 Uiso 1 1 calc GR . . . .
C71 C 0.0961(5) 0.5827(3) 0.4792(2) 0.0282(12) Uani 1 1 d . . . . .
H71A H 0.1385 0.5379 0.4834 0.042 Uiso 1 1 calc GR . . . .
H71B H 0.0130 0.5692 0.4906 0.042 Uiso 1 1 calc GR . . . .
H71C H 0.1164 0.6033 0.5076 0.042 Uiso 1 1 calc GR . . . .
C72 C -0.1619(4) 0.8471(2) 0.4138(2) 0.0124(9) Uani 1 1 d . . . . .
C73 C -0.2175(4) 0.9140(2) 0.4048(2) 0.0138(9) Uani 1 1 d . . . . .
C74 C -0.3280(4) 0.9106(3) 0.4400(2) 0.0177(10) Uani 1 1 d . . . . .
H74 H -0.3648 0.9558 0.4350 0.021 Uiso 1 1 calc R . . . .
C75 C -0.3852(4) 0.8424(3) 0.4824(2) 0.0201(10) Uani 1 1 d . . . . .
H75 H -0.4620 0.8404 0.5048 0.024 Uiso 1 1 calc R . . . .
C76 C -0.3290(4) 0.7775(3) 0.4916(2) 0.0203(10) Uani 1 1 d . . . . .
H76 H -0.3674 0.7310 0.5217 0.024 Uiso 1 1 calc R . . . .
C77 C -0.2183(4) 0.7775(3) 0.4584(2) 0.0182(10) Uani 1 1 d . . . . .
C78 C -0.1622(4) 0.7039(3) 0.4700(2) 0.0188(10) Uani 1 1 d . . . . .
H78 H -0.0768 0.7154 0.4581 0.023 Uiso 1 1 calc R . . . .
C79 C -0.1925(5) 0.6677(3) 0.4283(3) 0.0315(13) Uani 1 1 d . . . . .
H79A H -0.2765 0.6636 0.4333 0.047 Uiso 1 1 calc GR . . . .
H79B H -0.1630 0.6176 0.4408 0.047 Uiso 1 1 calc GR . . . .
H79C H -0.1574 0.6987 0.3839 0.047 Uiso 1 1 calc GR . . . .
C80 C -0.1914(5) 0.6480(3) 0.5402(2) 0.0307(13) Uani 1 1 d . . . . .
H80A H -0.1794 0.6735 0.5668 0.046 Uiso 1 1 calc GR . . . .
H80B H -0.1411 0.6061 0.5468 0.046 Uiso 1 1 calc GR . . . .
H80C H -0.2721 0.6288 0.5515 0.046 Uiso 1 1 calc GR . . . .
C81 C -0.1601(4) 0.9899(2) 0.3586(2) 0.0158(10) Uani 1 1 d . . . . .
H81 H -0.0876 0.9817 0.3329 0.019 Uiso 1 1 calc R . . . .
C82 C -0.1275(4) 1.0339(3) 0.3947(2) 0.0191(10) Uani 1 1 d . . . . .
H82A H -0.1978 1.0450 0.4184 0.029 Uiso 1 1 calc GR . . . .
H82B H -0.0842 1.0810 0.3644 0.029 Uiso 1 1 calc GR . . . .
H82C H -0.0797 1.0038 0.4241 0.029 Uiso 1 1 calc GR . . . .
C83 C -0.2359(4) 1.0373(3) 0.3128(2) 0.0234(11) Uani 1 1 d . . . . .
H83A H -0.2624 1.0079 0.2923 0.035 Uiso 1 1 calc GR . . . .
H83B H -0.1908 1.0826 0.2805 0.035 Uiso 1 1 calc GR . . . .
H83C H -0.3027 1.0516 0.3365 0.035 Uiso 1 1 calc GR . . . .
C84 C 0.3391(4) 1.0856(2) 0.2722(2) 0.0127(9) Uani 1 1 d . . . . .
C85 C 0.4306(4) 1.1479(2) 0.2375(2) 0.0139(9) Uani 1 1 d . . . . .
C86 C 0.4039(4) 1.2228(2) 0.2073(2) 0.0160(10) Uani 1 1 d . . . . .
H86 H 0.3255 1.2349 0.2094 0.019 Uiso 1 1 calc R . . . .
C87 C 0.4910(4) 1.2790(2) 0.1743(2) 0.0168(10) Uani 1 1 d . . . . .
H87 H 0.4723 1.3295 0.1537 0.020 Uiso 1 1 calc R . . . .
C88 C 0.6055(4) 1.2619(3) 0.1714(2) 0.0199(10) Uani 1 1 d . . . . .
H88 H 0.6653 1.3006 0.1491 0.024 Uiso 1 1 calc R . . . .
C89 C 0.6327(4) 1.1877(3) 0.2013(2) 0.0204(10) Uani 1 1 d . . . . .
H89 H 0.7111 1.1758 0.1994 0.024 Uiso 1 1 calc R . . . .
C90 C 0.5455(4) 1.1315(3) 0.2338(2) 0.0164(10) Uani 1 1 d . . . . .
H90 H 0.5646 1.0810 0.2538 0.020 Uiso 1 1 calc R . . . .
C91 C 0.3076(4) 1.0930(2) 0.3787(2) 0.0149(9) Uani 1 1 d . . . . .
C92 C 0.3331(4) 1.1785(2) 0.3527(2) 0.0212(10) Uani 1 1 d . . . . .
H92A H 0.4104 1.1924 0.3255 0.032 Uiso 1 1 calc GR . . . .
H92B H 0.3293 1.1930 0.3881 0.032 Uiso 1 1 calc GR . . . .
H92C H 0.2758 1.2045 0.3280 0.032 Uiso 1 1 calc GR . . . .
C93 C 0.4090(4) 1.0542(3) 0.4071(2) 0.0196(10) Uani 1 1 d . . . . .
H93A H 0.3947 0.9997 0.4236 0.029 Uiso 1 1 calc GR . . . .
H93B H 0.4174 1.0679 0.4416 0.029 Uiso 1 1 calc GR . . . .
H93C H 0.4799 1.0701 0.3742 0.029 Uiso 1 1 calc GR . . . .
C94 C 0.1977(4) 1.0737(3) 0.4297(2) 0.0178(10) Uani 1 1 d . . . . .
H94A H 0.1332 1.0978 0.4104 0.027 Uiso 1 1 calc GR . . . .
H94B H 0.2078 1.0917 0.4615 0.027 Uiso 1 1 calc GR . . . .
H94C H 0.1812 1.0192 0.4499 0.027 Uiso 1 1 calc GR . . . .
C95 C 0.3101(4) 1.0644(2) 0.1779(2) 0.0155(9) Uani 1 1 d . . . . .
C96 C 0.2339(4) 1.1301(3) 0.1536(2) 0.0209(10) Uani 1 1 d . . . . .
H96A H 0.1551 1.1159 0.1789 0.031 Uiso 1 1 calc GR . . . .
H96B H 0.2331 1.1424 0.1091 0.031 Uiso 1 1 calc GR . . . .
H96C H 0.2647 1.1738 0.1572 0.031 Uiso 1 1 calc GR . . . .
C97 C 0.4320(4) 1.0856(3) 0.1363(2) 0.0204(10) Uani 1 1 d . . . . .
H97A H 0.4613 1.1330 0.1346 0.031 Uiso 1 1 calc GR . . . .
H97B H 0.4296 1.0912 0.0935 0.031 Uiso 1 1 calc GR . . . .
H97C H 0.4831 1.0460 0.1545 0.031 Uiso 1 1 calc GR . . . .
C98 C 0.2616(4) 0.9966(3) 0.1728(2) 0.0227(11) Uani 1 1 d . . . . .
H98A H 0.3157 0.9568 0.1827 0.034 Uiso 1 1 calc GR . . . .
H98B H 0.2502 1.0107 0.1296 0.034 Uiso 1 1 calc GR . . . .
H98C H 0.1875 0.9784 0.2028 0.034 Uiso 1 1 calc GR . . . .
C1A C 0.3214(11) 0.8818(7) 0.0652(6) 0.036(2) Uani 0.5 1 d . U P A -1
H1AA H 0.3010 0.8837 0.0264 0.054 Uiso 0.5 1 calc GR . P A -1
H1AB H 0.2687 0.9112 0.0825 0.054 Uiso 0.5 1 calc GR . P A -1
H1AC H 0.3153 0.8296 0.0965 0.054 Uiso 0.5 1 calc GR . P A -1
C2A C 0.4450(13) 0.9146(8) 0.0500(7) 0.035(3) Uani 0.5 1 d . U P A -1
H2AA H 0.4976 0.8850 0.0322 0.042 Uiso 0.5 1 calc R . P A -1
H2AB H 0.4664 0.9099 0.0898 0.042 Uiso 0.5 1 calc R . P A -1
C4A C 0.5791(12) 1.0299(8) -0.0126(7) 0.034(3) Uani 0.5 1 d . U P A -1
H4AA H 0.6320 1.0014 -0.0315 0.041 Uiso 0.5 1 calc R . P A -1
H4AB H 0.6019 1.0249 0.0269 0.041 Uiso 0.5 1 calc R . P A -1
C99 C 0.3374(5) 0.7799(4) 0.6508(3) 0.0469(16) Uani 1 1 d . . . . .
H99A H 0.3934 0.7875 0.6118 0.070 Uiso 1 1 calc GR . . . .
H99B H 0.3581 0.7376 0.6865 0.070 Uiso 1 1 calc GR . . . .
H99C H 0.3379 0.8254 0.6586 0.070 Uiso 1 1 calc GR . . . .
C100 C 0.2182(5) 0.7632(3) 0.6438(3) 0.0425(15) Uani 1 1 d . . . . .
H10D H 0.1989 0.8061 0.6073 0.051 Uiso 1 1 calc R . . . .
H10E H 0.2201 0.7187 0.6338 0.051 Uiso 1 1 calc R . . . .
C101 C 0.1245(5) 0.7489(3) 0.7003(3) 0.0363(14) Uani 1 1 d . . . . .
H10F H 0.1234 0.7928 0.7112 0.044 Uiso 1 1 calc R . . . .
H10G H 0.1421 0.7050 0.7367 0.044 Uiso 1 1 calc R . . . .
C102 C 0.0052(5) 0.7344(4) 0.6914(3) 0.0476(16) Uani 1 1 d . . . . .
H10H H -0.0135 0.7794 0.6563 0.057 Uiso 1 1 calc R . . . .
H10I H 0.0080 0.6923 0.6782 0.057 Uiso 1 1 calc R . . . .
C103 C -0.0880(6) 0.7166(4) 0.7466(3) 0.062(2) Uani 1 1 d . . . . .
H10J H -0.1604 0.7065 0.7365 0.093 Uiso 1 1 calc GR . . . .
H10K H -0.0955 0.7591 0.7586 0.093 Uiso 1 1 calc GR . . . .
H10L H -0.0709 0.6721 0.7819 0.093 Uiso 1 1 calc GR . . . .
C5A C 0.5920(16) 1.1124(8) -0.0586(8) 0.045(4) Uani 0.5 1 d . U P A -1
H5AA H 0.5718 1.1176 -0.0983 0.068 Uiso 0.5 1 calc GR . P A -1
H5AB H 0.6720 1.1317 -0.0671 0.068 Uiso 0.5 1 calc GR . P A -1
H5AC H 0.5405 1.1410 -0.0398 0.068 Uiso 0.5 1 calc GR . P A -1
C3A C 0.4620(10) 0.9977(8) 0.0027(7) 0.032(3) Uani 0.5 1 d . U P A -1
H3AA H 0.4400 1.0023 -0.0369 0.038 Uiso 0.5 1 calc R . P A -1
H3AB H 0.4092 1.0271 0.0207 0.038 Uiso 0.5 1 calc R . P A -1

loop_
_atom_site_aniso_label
_atom_site_aniso_U_11
_atom_site_aniso_U_22
_atom_site_aniso_U_33
_atom_site_aniso_U_23
_atom_site_aniso_U_13
_atom_site_aniso_U_12
Re1 0.01199(10) 0.01087(10) 0.01360(10) -0.00571(8) -0.00254(7) 0.00166(7)
Sn1 0.01099(16) 0.01304(16) 0.01487(16) -0.00459(13) -0.00034(12) -0.00050(12)
N1 0.0158(19) 0.0087(18) 0.0109(18) -0.0018(15) -0.0009(15) 0.0034(15)
N2 0.020(2) 0.0107(18) 0.0157(19) -0.0068(16) -0.0026(16) -0.0012(15)
N3 0.016(2) 0.0125(19) 0.0160(19) -0.0063(16) 0.0004(16) -0.0010(15)
N4 0.0101(19) 0.017(2) 0.0148(19) -0.0049(16) 0.0025(15) -0.0017(15)
C1 0.009(2) 0.016(2) 0.030(3) -0.014(2) -0.002(2) 0.0062(18)
C2 0.027(3) 0.020(2) 0.022(3) -0.017(2) -0.006(2) 0.008(2)
C3 0.015(2) 0.021(3) 0.036(3) -0.018(2) -0.004(2) -0.0007(19)
C4 0.030(3) 0.009(2) 0.025(3) -0.004(2) -0.001(2) 0.005(2)
C5 0.026(3) 0.018(2) 0.031(3) -0.014(2) -0.014(2) 0.011(2)
C6 0.018(3) 0.024(3) 0.028(3) -0.012(2) 0.001(2) 0.006(2)
C7 0.009(2) 0.013(2) 0.015(2) -0.0030(18) 0.0045(18) -0.0053(17)
C8 0.017(2) 0.014(2) 0.016(2) -0.0085(19) -0.0036(19) 0.0036(18)
C9 0.024(3) 0.011(2) 0.012(2) -0.0059(18) 0.0026(19) -0.0047(19)
C10 0.030(3) 0.018(2) 0.013(2) -0.0095(19) 0.001(2) 0.000(2)
C11 0.009(2) 0.017(2) 0.019(2) -0.0088(19) 0.0008(18) 0.0021(18)
C12 0.015(2) 0.018(2) 0.021(2) -0.008(2) 0.001(2) 0.0003(19)
C13 0.018(3) 0.021(3) 0.031(3) -0.010(2) 0.002(2) -0.005(2)
C14 0.022(3) 0.028(3) 0.038(3) -0.017(2) -0.009(2) -0.007(2)
C15 0.022(3) 0.024(3) 0.027(3) -0.010(2) -0.010(2) 0.000(2)
C16 0.009(2) 0.022(2) 0.021(2) -0.007(2) -0.0001(19) -0.0001(18)
C17 0.018(2) 0.024(3) 0.015(2) -0.001(2) -0.007(2) -0.001(2)
C18 0.022(3) 0.029(3) 0.034(3) -0.002(2) -0.013(2) 0.001(2)
C19 0.022(3) 0.033(3) 0.016(2) -0.002(2) 0.000(2) -0.004(2)
C20 0.021(3) 0.018(2) 0.015(2) -0.0029(19) 0.000(2) 0.002(2)
C21 0.027(3) 0.024(3) 0.019(3) -0.003(2) 0.005(2) -0.003(2)
C22 0.044(4) 0.019(3) 0.025(3) -0.003(2) -0.001(3) -0.004(2)
C23 0.025(3) 0.020(2) 0.021(2) -0.014(2) -0.012(2) 0.005(2)
C24 0.020(3) 0.023(3) 0.026(3) -0.014(2) -0.009(2) 0.006(2)
C25 0.024(3) 0.028(3) 0.037(3) -0.012(2) -0.019(2) 0.004(2)
C26 0.037(3) 0.022(3) 0.043(3) -0.011(3) -0.027(3) 0.011(2)
C27 0.049(4) 0.016(3) 0.027(3) 0.001(2) -0.026(3) 0.002(2)
C28 0.038(3) 0.017(2) 0.019(2) -0.010(2) -0.016(2) 0.006(2)
C29 0.036(3) 0.018(3) 0.019(3) -0.002(2) -0.008(2) 0.001(2)
C30 0.061(4) 0.027(3) 0.031(3) -0.008(3) 0.001(3) 0.002(3)
C31 0.037(3) 0.028(3) 0.025(3) -0.009(2) -0.001(2) -0.001(2)
C32 0.012(2) 0.025(3) 0.025(3) -0.010(2) -0.009(2) 0.0026(19)
C33 0.024(3) 0.038(3) 0.037(3) -0.019(3) -0.011(2) 0.003(2)
C34 0.029(3) 0.028(3) 0.036(3) -0.012(2) -0.018(3) 0.001(2)
C35 0.014(2) 0.014(2) 0.016(2) -0.0049(19) -0.0033(19) 0.0003(18)
C36 0.014(2) 0.020(2) 0.022(2) -0.012(2) 0.003(2) -0.0025(19)
C37 0.020(3) 0.021(3) 0.021(3) -0.007(2) -0.001(2) -0.003(2)
C38 0.042(4) 0.024(3) 0.028(3) -0.008(2) 0.005(3) -0.006(2)
C39 0.030(3) 0.031(3) 0.041(3) -0.015(3) 0.016(3) -0.015(2)
C40 0.013(3) 0.042(3) 0.045(3) -0.029(3) 0.008(2) -0.008(2)
C41 0.014(2) 0.026(3) 0.028(3) -0.014(2) 0.002(2) -0.003(2)
C42 0.017(2) 0.014(2) 0.021(2) -0.0065(19) -0.003(2) 0.0012(18)
C43 0.023(3) 0.023(3) 0.024(3) -0.014(2) 0.002(2) -0.001(2)
C44 0.021(3) 0.019(3) 0.031(3) -0.009(2) -0.002(2) 0.003(2)
C45 0.023(3) 0.016(2) 0.028(3) -0.011(2) 0.000(2) -0.002(2)
C46 0.010(2) 0.025(3) 0.019(2) -0.012(2) 0.0026(19) -0.0021(19)
C47 0.019(3) 0.028(3) 0.026(3) -0.015(2) 0.003(2) -0.006(2)
C48 0.029(3) 0.025(3) 0.018(2) -0.012(2) 0.000(2) 0.000(2)
C49 0.019(3) 0.025(3) 0.026(3) -0.013(2) 0.001(2) 0.002(2)
Re2 0.01007(10) 0.01146(10) 0.00928(10) -0.00405(7) -0.00143(7) -0.00054(7)
Sn2 0.00981(16) 0.01328(16) 0.01204(15) -0.00316(12) -0.00117(12) -0.00174(12)
N5 0.0098(18) 0.0107(18) 0.0156(19) -0.0053(15) -0.0013(15) -0.0010(14)
N6 0.0109(18) 0.0102(17) 0.0078(17) -0.0037(14) -0.0003(14) -0.0009(14)
N7 0.0100(18) 0.0169(19) 0.0091(17) -0.0036(15) 0.0012(15) -0.0011(15)
N8 0.0126(19) 0.0149(19) 0.0144(19) -0.0066(16) -0.0001(16) -0.0031(15)
C50 0.021(3) 0.020(2) 0.016(2) -0.014(2) -0.0054(19) 0.0025(19)
C51 0.020(3) 0.020(2) 0.017(2) -0.008(2) -0.009(2) -0.001(2)
C52 0.021(3) 0.031(3) 0.012(2) -0.012(2) -0.008(2) 0.010(2)
C53 0.030(3) 0.016(2) 0.014(2) -0.0004(19) -0.010(2) 0.004(2)
C54 0.018(2) 0.023(2) 0.007(2) -0.0024(18) -0.0034(18) -0.0018(19)
C55 0.020(3) 0.023(3) 0.019(2) -0.012(2) 0.002(2) -0.003(2)
C56 0.016(2) 0.013(2) 0.015(2) -0.0073(18) -0.0019(19) -0.0007(18)
C57 0.017(2) 0.013(2) 0.010(2) -0.0054(18) -0.0007(18) -0.0033(18)
C58 0.014(2) 0.009(2) 0.013(2) -0.0047(17) -0.0013(18) -0.0022(17)
C59 0.020(3) 0.017(2) 0.019(2) -0.008(2) -0.008(2) -0.0039(19)
C60 0.016(2) 0.016(2) 0.015(2) -0.0066(19) -0.0024(19) 0.0013(18)
C61 0.020(2) 0.012(2) 0.018(2) -0.0035(19) -0.001(2) -0.0004(19)
C62 0.030(3) 0.015(3) 0.035(3) -0.003(2) -0.004(2) 0.003(2)
C63 0.021(3) 0.026(3) 0.049(4) -0.002(3) -0.001(3) 0.010(2)
C64 0.013(2) 0.021(3) 0.043(3) -0.008(2) -0.002(2) 0.000(2)
C65 0.015(2) 0.019(2) 0.019(2) -0.009(2) 0.0019(19) -0.0001(19)
C66 0.013(2) 0.017(2) 0.021(2) -0.003(2) -0.0042(19) 0.0024(19)
C67 0.019(3) 0.024(3) 0.024(3) -0.005(2) 0.001(2) 0.001(2)
C68 0.025(3) 0.018(3) 0.035(3) -0.010(2) -0.006(2) 0.000(2)
C69 0.025(3) 0.014(2) 0.021(2) -0.010(2) -0.002(2) -0.0002(19)
C70 0.051(4) 0.038(3) 0.025(3) -0.014(3) -0.005(3) -0.015(3)
C71 0.034(3) 0.019(3) 0.025(3) -0.004(2) -0.003(2) -0.009(2)
C72 0.010(2) 0.018(2) 0.009(2) -0.0054(18) -0.0007(17) -0.0054(17)
C73 0.011(2) 0.020(2) 0.012(2) -0.0070(19) -0.0057(18) -0.0010(18)
C74 0.012(2) 0.025(3) 0.019(2) -0.013(2) -0.0024(19) 0.0019(19)
C75 0.013(2) 0.029(3) 0.021(2) -0.015(2) 0.002(2) -0.004(2)
C76 0.018(2) 0.024(3) 0.014(2) -0.005(2) 0.0022(19) -0.012(2)
C77 0.020(3) 0.021(2) 0.012(2) -0.0053(19) -0.0017(19) -0.002(2)
C78 0.019(2) 0.020(2) 0.017(2) -0.007(2) -0.005(2) -0.0057(19)
C79 0.042(3) 0.023(3) 0.037(3) -0.014(2) -0.018(3) 0.003(2)
C80 0.034(3) 0.025(3) 0.019(3) 0.001(2) 0.003(2) -0.003(2)
C81 0.017(2) 0.016(2) 0.013(2) -0.0047(19) -0.0023(19) 0.0038(19)
C82 0.020(2) 0.019(2) 0.021(2) -0.010(2) -0.005(2) 0.0007(19)
C83 0.023(3) 0.029(3) 0.018(2) -0.008(2) -0.007(2) 0.003(2)
C84 0.007(2) 0.013(2) 0.016(2) -0.0048(18) -0.0007(17) 0.0036(17)
C85 0.013(2) 0.016(2) 0.014(2) -0.0086(19) 0.0007(18) -0.0022(18)
C86 0.017(2) 0.018(2) 0.013(2) -0.0055(19) -0.0042(19) 0.0017(19)
C87 0.023(3) 0.012(2) 0.012(2) -0.0024(18) -0.0023(19) -0.0018(19)
C88 0.017(2) 0.023(3) 0.014(2) -0.005(2) 0.0040(19) -0.008(2)
C89 0.011(2) 0.030(3) 0.020(2) -0.011(2) -0.0020(19) -0.004(2)
C90 0.014(2) 0.016(2) 0.014(2) -0.0021(19) -0.0003(19) -0.0020(18)
C91 0.013(2) 0.020(2) 0.014(2) -0.0100(19) -0.0010(18) -0.0016(18)
C92 0.028(3) 0.014(2) 0.021(2) -0.008(2) -0.001(2) 0.000(2)
C93 0.017(2) 0.020(2) 0.021(2) -0.008(2) -0.003(2) -0.0019(19)
C94 0.021(2) 0.018(2) 0.015(2) -0.0096(19) 0.0001(19) 0.0011(19)
C95 0.013(2) 0.016(2) 0.016(2) -0.0054(19) -0.0025(18) -0.0058(18)
C96 0.024(3) 0.021(3) 0.017(2) -0.005(2) -0.010(2) 0.000(2)
C97 0.018(2) 0.029(3) 0.012(2) -0.009(2) 0.0025(19) -0.001(2)
C98 0.033(3) 0.022(3) 0.014(2) -0.009(2) -0.003(2) -0.006(2)
C1A 0.041(6) 0.048(6) 0.027(5) -0.022(5) -0.008(4) -0.002(5)
C2A 0.039(6) 0.042(6) 0.033(5) -0.024(4) -0.009(4) 0.002(4)
C4A 0.036(6) 0.043(6) 0.032(5) -0.024(4) -0.006(4) 0.002(4)
C99 0.040(4) 0.046(4) 0.061(4) -0.031(3) -0.004(3) -0.002(3)
C100 0.054(4) 0.039(4) 0.035(3) -0.018(3) -0.006(3) 0.010(3)
C101 0.043(4) 0.025(3) 0.037(3) -0.007(3) -0.013(3) 0.006(3)
C102 0.048(4) 0.049(4) 0.050(4) -0.024(3) -0.010(3) 0.012(3)
C103 0.041(4) 0.072(5) 0.057(5) -0.009(4) -0.011(4) -0.009(4)
C5A 0.045(8) 0.045(6) 0.047(6) -0.019(5) -0.010(6) -0.001(4)
C3A 0.035(6) 0.041(5) 0.030(5) -0.025(4) -0.006(4) 0.004(4)

loop_
_atom_type_symbol
_atom_type_description
_atom_type_scat_dispersion_real
_atom_type_scat_dispersion_imag
_atom_type_scat_source
C C 0.0034 0.0017 'Calculated using XDISP in WinGX (Farrugia, 1999)'
H H 0.0000 0.0000 'Calculated using XDISP in WinGX (Farrugia, 1999)'
N N 0.0065 0.0035 'Calculated using XDISP in WinGX (Farrugia, 1999)'
Re Re -1.0625 7.5606 'Calculated using XDISP in WinGX (Farrugia, 1999)'
Sn Sn -0.5798 1.4962 'Calculated using XDISP in WinGX (Farrugia, 1999)'

loop_
_geom_angle_atom_site_label_1
_geom_angle_atom_site_label_2
_geom_angle_atom_site_label_3
_geom_angle
_geom_angle_site_symmetry_1
_geom_angle_site_symmetry_3
_geom_angle_publ_flag
N1 Re1 Sn1 83.50(9) . . ?
N1 Re1 N2 88.28(15) . . ?
N1 Re1 C1 145.41(15) . . ?
N1 Re1 C2 110.96(16) . . ?
N1 Re1 C3 100.26(16) . . ?
N1 Re1 C4 124.18(16) . . ?
N1 Re1 C5 160.99(16) . . ?
N2 Re1 Sn1 90.43(10) . . ?
N2 Re1 C1 124.58(16) . . ?
N2 Re1 C2 160.75(17) . . ?
N2 Re1 C3 141.54(16) . . ?
N2 Re1 C4 106.63(17) . . ?
N2 Re1 C5 100.31(16) . . ?
C1 Re1 Sn1 85.57(12) . . ?
C2 Re1 Sn1 92.43(12) . . ?
C2 Re1 C1 36.91(16) . . ?
C2 Re1 C5 61.16(17) . . ?
C3 Re1 Sn1 127.60(13) . . ?
C3 Re1 C1 62.00(17) . . ?
C3 Re1 C2 37.10(17) . . ?
C3 Re1 C5 62.63(17) . . ?
C4 Re1 Sn1 146.90(13) . . ?
C4 Re1 C1 61.36(17) . . ?
C4 Re1 C2 62.49(18) . . ?
C4 Re1 C3 38.66(18) . . ?
C4 Re1 C5 37.09(17) . . ?
C5 Re1 Sn1 113.10(13) . . ?
C5 Re1 C1 35.68(17) . . ?
N3 Sn1 Re1 129.58(9) . . ?
N4 Sn1 Re1 124.82(9) . . ?
N4 Sn1 N3 58.67(13) . . ?
C7 N1 Re1 126.0(3) . . ?
C7 N1 C11 116.2(4) . . ?
C11 N1 Re1 117.7(3) . . ?
C9 N2 Re1 127.1(3) . . ?
C9 N2 C23 117.6(4) . . ?
C23 N2 Re1 114.9(3) . . ?
C35 N3 Sn1 92.3(3) . . ?
C35 N3 C42 125.5(4) . . ?
C42 N3 Sn1 128.9(3) . . ?
C35 N4 Sn1 94.7(3) . . ?
C35 N4 C46 128.3(4) . . ?
C46 N4 Sn1 136.8(3) . . ?
C2 C1 Re1 70.4(2) . . ?
C5 C1 Re1 72.1(3) . . ?
C5 C1 C2 108.9(4) . . ?
C1 C2 Re1 72.7(3) . . ?
C3 C2 Re1 69.1(3) . . ?
C3 C2 C1 108.0(4) . . ?
C2 C3 Re1 73.8(3) . . ?
C2 C3 C4 107.1(4) . . ?
C4 C3 Re1 70.6(3) . . ?
C3 C4 Re1 70.8(3) . . ?
C5 C4 Re1 75.0(3) . . ?
C5 C4 C3 108.1(4) . . ?
C1 C5 Re1 72.2(3) . . ?
C1 C5 C4 107.9(4) . . ?
C4 C5 Re1 67.9(3) . . ?
N1 C7 C6 120.3(4) . . ?
N1 C7 C8 122.8(4) . . ?
C8 C7 C6 116.9(4) . . ?
C9 C8 C7 128.2(4) . . ?
N2 C9 C8 122.2(4) . . ?
N2 C9 C10 121.1(4) . . ?
C8 C9 C10 116.7(4) . . ?
C12 C11 N1 118.0(4) . . ?
C16 C11 N1 122.1(4) . . ?
C16 C11 C12 119.9(4) . . ?
C11 C12 C20 122.0(4) . . ?
C13 C12 C11 118.2(4) . . ?
C13 C12 C20 119.8(4) . . ?
C12 C13 C14 122.6(5) . . ?
C15 C14 C13 118.4(5) . . ?
C14 C15 C16 121.5(5) . . ?
C11 C16 C17 122.5(4) . . ?
C15 C16 C11 119.3(4) . . ?
C15 C16 C17 118.2(4) . . ?
C16 C17 C18 111.3(4) . . ?
C19 C17 C16 110.5(4) . . ?
C19 C17 C18 109.9(4) . . ?
C12 C20 C21 112.2(4) . . ?
C12 C20 C22 113.1(4) . . ?
C22 C20 C21 109.5(4) . . ?
C24 C23 N2 120.3(4) . . ?
C28 C23 N2 119.5(4) . . ?
C28 C23 C24 120.0(4) . . ?
C23 C24 C32 123.2(4) . . ?
C25 C24 C23 118.3(5) . . ?
C25 C24 C32 118.5(4) . . ?
C26 C25 C24 122.3(5) . . ?
C25 C26 C27 118.6(5) . . ?
C26 C27 C28 122.2(5) . . ?
C23 C28 C29 123.7(4) . . ?
C27 C28 C23 118.2(5) . . ?
C27 C28 C29 118.0(4) . . ?
C28 C29 C30 111.0(4) . . ?
C31 C29 C28 113.6(4) . . ?
C31 C29 C30 107.4(4) . . ?
C24 C32 C33 113.7(4) . . ?
C24 C32 C34 110.1(4) . . ?
C33 C32 C34 108.5(4) . . ?
N3 C35 N4 111.7(4) . . ?
N3 C35 C36 123.5(4) . . ?
N4 C35 C36 124.8(4) . . ?
C37 C36 C35 120.8(4) . . ?
C41 C36 C35 120.2(4) . . ?
C41 C36 C37 119.0(4) . . ?
C38 C37 C36 120.3(5) . . ?
C39 C38 C37 119.8(5) . . ?
C38 C39 C40 120.8(5) . . ?
C39 C40 C41 119.9(5) . . ?
C36 C41 C40 120.1(5) . . ?
N3 C42 C43 105.5(4) . . ?
N3 C42 C44 111.5(4) . . ?
N3 C42 C45 114.4(4) . . ?
C43 C42 C45 107.4(4) . . ?
C44 C42 C43 107.8(4) . . ?
C44 C42 C45 109.8(4) . . ?
N4 C46 C47 106.1(3) . . ?
N4 C46 C48 114.7(4) . . ?
N4 C46 C49 109.8(4) . . ?
C47 C46 C48 106.9(4) . . ?
C49 C46 C47 111.0(4) . . ?
C49 C46 C48 108.2(4) . . ?
N5 Re2 Sn2 92.56(10) . . ?
N5 Re2 N6 88.47(14) . . ?
N5 Re2 C50 158.05(16) . . ?
N5 Re2 C51 121.40(16) . . ?
N5 Re2 C52 98.41(15) . . ?
N5 Re2 C53 108.35(16) . . ?
N5 Re2 C54 144.26(15) . . ?
N6 Re2 Sn2 86.77(9) . . ?
N6 Re2 C50 113.42(15) . . ?
N6 Re2 C51 148.51(15) . . ?
N6 Re2 C52 159.65(16) . . ?
N6 Re2 C53 122.44(16) . . ?
N6 Re2 C54 101.03(15) . . ?
C50 Re2 Sn2 87.28(12) . . ?
C50 Re2 C51 36.84(16) . . ?
C50 Re2 C52 61.65(17) . . ?
C51 Re2 Sn2 82.47(12) . . ?
C51 Re2 C52 36.01(16) . . ?
C52 Re2 Sn2 111.86(12) . . ?
C53 Re2 Sn2 143.41(13) . . ?
C53 Re2 C50 62.15(17) . . ?
C53 Re2 C51 61.06(17) . . ?
C53 Re2 C52 37.21(17) . . ?
C53 Re2 C54 38.20(17) . . ?
C54 Re2 Sn2 122.07(12) . . ?
C54 Re2 C50 36.81(16) . . ?
C54 Re2 C51 61.46(17) . . ?
C54 Re2 C52 62.66(17) . . ?
N7 Sn2 Re2 128.60(9) . . ?
N8 Sn2 Re2 124.35(9) . . ?
N8 Sn2 N7 58.80(13) . . ?
C56 N5 Re2 126.9(3) . . ?
C56 N5 C60 116.2(4) . . ?
C60 N5 Re2 116.6(3) . . ?
C58 N6 Re2 126.3(3) . . ?
C58 N6 C72 113.6(3) . . ?
C72 N6 Re2 119.9(3) . . ?
C84 N7 Sn2 92.7(3) . . ?
C84 N7 C95 125.0(4) . . ?
C95 N7 Sn2 126.7(3) . . ?
C84 N8 Sn2 94.3(3) . . ?
C84 N8 C91 128.2(4) . . ?
C91 N8 Sn2 137.3(3) . . ?
C51 C50 Re2 71.9(3) . . ?
C54 C50 Re2 69.3(2) . . ?
C54 C50 C51 107.1(4) . . ?
C50 C51 Re2 71.3(2) . . ?
C52 C51 Re2 72.1(3) . . ?
C52 C51 C50 110.0(4) . . ?
C51 C52 Re2 71.9(3) . . ?
C51 C52 C53 106.3(4) . . ?
C53 C52 Re2 68.1(2) . . ?
C52 C53 Re2 74.7(3) . . ?
C52 C53 C54 108.9(4) . . ?
C54 C53 Re2 71.5(2) . . ?
C50 C54 Re2 73.9(2) . . ?
C50 C54 C53 107.6(4) . . ?
C53 C54 Re2 70.3(2) . . ?
N5 C56 C55 120.2(4) . . ?
N5 C56 C57 122.5(4) . . ?
C57 C56 C55 117.3(4) . . ?
C56 C57 C58 128.7(4) . . ?
N6 C58 C57 122.5(4) . . ?
N6 C58 C59 120.6(4) . . ?
C57 C58 C59 116.9(4) . . ?
C61 C60 N5 118.1(4) . . ?
C65 C60 N5 121.7(4) . . ?
C65 C60 C61 120.2(4) . . ?
C60 C61 C69 122.9(4) . . ?
C62 C61 C60 118.1(4) . . ?
C62 C61 C69 119.1(4) . . ?
C63 C62 C61 121.9(5) . . ?
C64 C63 C62 119.8(5) . . ?
C63 C64 C65 121.2(5) . . ?
C60 C65 C66 123.3(4) . . ?
C64 C65 C60 118.7(4) . . ?
C64 C65 C66 118.1(4) . . ?
C65 C66 C67 111.3(4) . . ?
C65 C66 C68 111.3(4) . . ?
C68 C66 C67 109.8(4) . . ?
C61 C69 C70 111.9(4) . . ?
C61 C69 C71 111.9(4) . . ?
C70 C69 C71 108.7(4) . . ?
C73 C72 N6 120.5(4) . . ?
C73 C72 C77 119.9(4) . . ?
C77 C72 N6 119.5(4) . . ?
C72 C73 C81 122.0(4) . . ?
C74 C73 C72 119.2(4) . . ?
C74 C73 C81 118.7(4) . . ?
C75 C74 C73 121.1(4) . . ?
C76 C75 C74 119.0(4) . . ?
C75 C76 C77 122.4(4) . . ?
C72 C77 C78 122.0(4) . . ?
C76 C77 C72 118.3(4) . . ?
C76 C77 C78 119.7(4) . . ?
C77 C78 C79 111.9(4) . . ?
C77 C78 C80 112.6(4) . . ?
C79 C78 C80 110.2(4) . . ?
C73 C81 C82 110.2(4) . . ?
C73 C81 C83 113.1(4) . . ?
C82 C81 C83 109.1(4) . . ?
N7 C84 C85 123.3(4) . . ?
N8 C84 N7 112.2(4) . . ?
N8 C84 C85 124.5(4) . . ?
C86 C85 C84 121.9(4) . . ?
C90 C85 C84 119.2(4) . . ?
C90 C85 C86 118.8(4) . . ?
C87 C86 C85 120.4(4) . . ?
C86 C87 C88 120.2(4) . . ?
C87 C88 C89 119.7(4) . . ?
C90 C89 C88 120.0(4) . . ?
C89 C90 C85 120.8(4) . . ?
N8 C91 C92 115.4(4) . . ?
N8 C91 C93 110.3(4) . . ?
N8 C91 C94 105.7(3) . . ?
C93 C91 C92 108.2(4) . . ?
C94 C91 C92 106.5(4) . . ?
C94 C91 C93 110.6(4) . . ?
N7 C95 C96 110.2(4) . . ?
N7 C95 C97 114.3(4) . . ?
N7 C95 C98 105.5(3) . . ?
C96 C95 C97 109.3(4) . . ?
C98 C95 C96 109.3(4) . . ?
C98 C95 C97 108.0(4) . . ?
C1A C2A C3A 113.1(11) . . ?
C3A C4A C5A 112.5(11) . . ?
C101 C100 C99 115.2(5) . . ?
C100 C101 C102 114.1(5) . . ?
C103 C102 C101 115.7(6) . . ?
C4A C3A C2A 114.0(9) . . ?

loop_
_geom_bond_atom_site_label_1
_geom_bond_atom_site_label_2
_geom_bond_distance
_geom_bond_site_symmetry_2
_geom_bond_publ_flag
Re1 Sn1 2.7562(3) . ?
Re1 N1 2.046(4) . ?
Re1 N2 2.060(4) . ?
Re1 C1 2.285(4) . ?
Re1 C2 2.254(4) . ?
Re1 C3 2.193(5) . ?
Re1 C4 2.191(4) . ?
Re1 C5 2.285(5) . ?
Sn1 N3 2.291(4) . ?
Sn1 N4 2.237(4) . ?
N1 C7 1.351(6) . ?
N1 C11 1.464(6) . ?
N2 C9 1.330(6) . ?
N2 C23 1.454(6) . ?
N3 C35 1.340(6) . ?
N3 C42 1.490(6) . ?
N4 C35 1.341(6) . ?
N4 C46 1.486(6) . ?
C1 C2 1.437(6) . ?
C1 C5 1.400(7) . ?
C2 C3 1.416(7) . ?
C3 C4 1.451(7) . ?
C4 C5 1.426(7) . ?
C6 C7 1.508(6) . ?
C7 C8 1.402(6) . ?
C8 C9 1.401(6) . ?
C9 C10 1.502(6) . ?
C11 C12 1.417(6) . ?
C11 C16 1.397(6) . ?
C12 C13 1.372(7) . ?
C12 C20 1.518(6) . ?
C13 C14 1.391(7) . ?
C14 C15 1.373(7) . ?
C15 C16 1.391(7) . ?
C16 C17 1.528(6) . ?
C17 C18 1.533(7) . ?
C17 C19 1.524(7) . ?
C20 C21 1.531(7) . ?
C20 C22 1.531(6) . ?
C23 C24 1.417(7) . ?
C23 C28 1.408(6) . ?
C24 C25 1.395(7) . ?
C24 C32 1.512(7) . ?
C25 C26 1.371(7) . ?
C26 C27 1.381(8) . ?
C27 C28 1.398(7) . ?
C28 C29 1.520(7) . ?
C29 C30 1.537(7) . ?
C29 C31 1.516(7) . ?
C32 C33 1.527(7) . ?
C32 C34 1.528(7) . ?
C35 C36 1.486(6) . ?
C36 C37 1.400(7) . ?
C36 C41 1.386(7) . ?
C37 C38 1.385(7) . ?
C38 C39 1.371(8) . ?
C39 C40 1.376(8) . ?
C40 C41 1.393(7) . ?
C42 C43 1.532(6) . ?
C42 C44 1.523(6) . ?
C42 C45 1.537(6) . ?
C46 C47 1.523(6) . ?
C46 C48 1.545(6) . ?
C46 C49 1.520(6) . ?
Re2 Sn2 2.7532(4) . ?
Re2 N5 2.057(4) . ?
Re2 N6 2.058(3) . ?
Re2 C50 2.258(4) . ?
Re2 C51 2.266(4) . ?
Re2 C52 2.270(4) . ?
Re2 C53 2.182(4) . ?
Re2 C54 2.199(4) . ?
Sn2 N7 2.280(3) . ?
Sn2 N8 2.249(4) . ?
N5 C56 1.338(6) . ?
N5 C60 1.449(6) . ?
N6 C58 1.362(5) . ?
N6 C72 1.455(5) . ?
N7 C84 1.342(6) . ?
N7 C95 1.490(5) . ?
N8 C84 1.338(5) . ?
N8 C91 1.477(6) . ?
C50 C51 1.429(6) . ?
C50 C54 1.408(6) . ?
C51 C52 1.402(6) . ?
C52 C53 1.423(7) . ?
C53 C54 1.434(7) . ?
C55 C56 1.519(6) . ?
C56 C57 1.397(6) . ?
C57 C58 1.404(6) . ?
C58 C59 1.506(6) . ?
C60 C61 1.420(6) . ?
C60 C65 1.407(6) . ?
C61 C62 1.388(7) . ?
C61 C69 1.513(6) . ?
C62 C63 1.378(7) . ?
C63 C64 1.371(7) . ?
C64 C65 1.399(7) . ?
C65 C66 1.510(6) . ?
C66 C67 1.529(6) . ?
C66 C68 1.519(7) . ?
C69 C70 1.518(7) . ?
C69 C71 1.531(6) . ?
C72 C73 1.408(6) . ?
C72 C77 1.414(6) . ?
C73 C74 1.392(6) . ?
C73 C81 1.511(6) . ?
C74 C75 1.387(6) . ?
C75 C76 1.377(7) . ?
C76 C77 1.386(6) . ?
C77 C78 1.516(7) . ?
C78 C79 1.524(7) . ?
C78 C80 1.540(6) . ?
C81 C82 1.538(6) . ?
C81 C83 1.538(6) . ?
C84 C85 1.491(6) . ?
C85 C86 1.403(6) . ?
C85 C90 1.386(6) . ?
C86 C87 1.383(6) . ?
C87 C88 1.385(7) . ?
C88 C89 1.393(7) . ?
C89 C90 1.384(6) . ?
C91 C92 1.541(6) . ?
C91 C93 1.528(6) . ?
C91 C94 1.523(6) . ?
C95 C96 1.532(6) . ?
C95 C97 1.535(6) . ?
C95 C98 1.516(6) . ?
C1A C2A 1.526(17) . ?
C2A C3A 1.540(19) . ?
C4A C5A 1.524(18) . ?
C4A C3A 1.452(18) . ?
C99 C100 1.513(8) . ?
C100 C101 1.488(8) . ?
C101 C102 1.520(8) . ?
C102 C103 1.455(9) . ?
